data_4347457
loop_
_publ_author_name
'Jiang, Xiang'
'Liu, Cai-Ming'
'Kou, Hui-Zhong'

_publ_section_title
;
 Porous Coordination Polymers Based on {Mn6} Single-Molecule Magnets.
;
_journal_issue 12
_journal_name_full 'Inorganic chemistry'
_journal_page_first 5880
_journal_page_last 5885
_journal_paper_doi 10.1021/acs.inorgchem.6b00179
_journal_volume 55
_journal_year 2016
_chemical_formula_moiety 'C36 H34 Mn3 N5 O11,2(C3 H7 N O),C H4 O, H2 O'
_chemical_formula_sum 'C43 H54 Mn3 N7 O15'
_chemical_formula_weight 1073.75
_space_group_crystal_system trigonal
_space_group_IT_number 148
_space_group_name_Hall '-R 3'
_space_group_name_H-M_alt 'R -3 :H'
_atom_sites_solution_hydrogens geom
_audit_creation_method SHELXL-2014/7
_cell_angle_alpha 90
_cell_angle_beta 90
_cell_angle_gamma 120
_cell_formula_units_Z 18
_cell_length_a 39.510(6)
_cell_length_b 39.510(6)
_cell_length_c 15.795(3)
_cell_measurement_temperature 293(2)
_cell_volume 21353(6)
_computing_structure_refinement 'SHELXL-2014/7 (Sheldrick, 2014)'
_diffrn_ambient_temperature 293(2)
_diffrn_measured_fraction_theta_full 0.998
_diffrn_measured_fraction_theta_max 0.998
_diffrn_measurement_device_type 'CCD area-detector'
_diffrn_radiation_type MoK\a
_diffrn_radiation_wavelength 0.71073
_diffrn_reflns_av_R_equivalents 0.1781
_diffrn_reflns_av_unetI/netI 0.1229
_diffrn_reflns_Laue_measured_fraction_full 0.998
_diffrn_reflns_Laue_measured_fraction_max 0.998
_diffrn_reflns_limit_h_max 49
_diffrn_reflns_limit_h_min -49
_diffrn_reflns_limit_k_max 49
_diffrn_reflns_limit_k_min -49
_diffrn_reflns_limit_l_max 19
_diffrn_reflns_limit_l_min -19
_diffrn_reflns_number 60992
_diffrn_reflns_point_group_measured_fraction_full 0.998
_diffrn_reflns_point_group_measured_fraction_max 0.998
_diffrn_reflns_theta_full 25.242
_diffrn_reflns_theta_max 26.496
_diffrn_reflns_theta_min 3.022
_exptl_absorpt_coefficient_mu 0.861
_exptl_absorpt_correction_T_max 1.000
_exptl_absorpt_correction_T_min 0.449
_exptl_absorpt_correction_type multi-scan
_exptl_crystal_colour black
_exptl_crystal_density_diffrn 1.503
_exptl_crystal_description block
_exptl_crystal_F_000 10008
_exptl_crystal_size_max 0.3
_exptl_crystal_size_mid 0.3
_exptl_crystal_size_min 0.3
_refine_diff_density_max 0.708
_refine_diff_density_min -0.717
_refine_diff_density_rms 0.110
_refine_ls_extinction_method none
_refine_ls_goodness_of_fit_ref 1.033
_refine_ls_hydrogen_treatment constr
_refine_ls_matrix_type full
_refine_ls_number_parameters 500
_refine_ls_number_reflns 9828
_refine_ls_number_restraints 127
_refine_ls_restrained_S_all 1.054
_refine_ls_R_factor_all 0.2039
_refine_ls_R_factor_gt 0.0950
_refine_ls_shift/su_max 0.001
_refine_ls_shift/su_mean 0.000
_refine_ls_structure_factor_coef Fsqd
_refine_ls_weighting_details 'w=1/[\s^2^(Fo^2^)+(0.1685P)^2^] where P=(Fo^2^+2Fc^2^)/3'
_refine_ls_weighting_scheme calc
_refine_ls_wR_factor_gt 0.2647
_refine_ls_wR_factor_ref 0.3214
_reflns_Friedel_coverage 0.000
_reflns_number_gt 4330
_reflns_number_total 9828
_reflns_threshold_expression 'I > 2\s(I)'
_cod_data_source_file ic6b00179_si_002.cif
_cod_data_source_block 1
_cod_original_cell_volume 21352(7)
_cod_database_code 4347457
_shelx_shelxl_version_number 2014/7
_shelx_space_group_comment
;
The symmetry employed for this shelxl refinement is uniquely defined
by the following loop, which should always be used as a source of
symmetry information in preference to the above space-group names.
They are only intended as comments.
;

loop_
_space_group_symop_operation_xyz
'x, y, z'
'-y, x-y, z'
'-x+y, -x, z'
'x+2/3, y+1/3, z+1/3'
'-y+2/3, x-y+1/3, z+1/3'
'-x+y+2/3, -x+1/3, z+1/3'
'x+1/3, y+2/3, z+2/3'
'-y+1/3, x-y+2/3, z+2/3'
'-x+y+1/3, -x+2/3, z+2/3'
'-x, -y, -z'
'y, -x+y, -z'
'x-y, x, -z'
'-x+2/3, -y+1/3, -z+1/3'
'y+2/3, -x+y+1/3, -z+1/3'
'x-y+2/3, x+1/3, -z+1/3'
'-x+1/3, -y+2/3, -z+2/3'
'y+1/3, -x+y+2/3, -z+2/3'
'x-y+1/3, x+2/3, -z+2/3'

loop_
_atom_site_label
_atom_site_type_symbol
_atom_site_fract_x
_atom_site_fract_y
_atom_site_fract_z
_atom_site_U_iso_or_equiv
_atom_site_adp_type
_atom_site_occupancy
_atom_site_site_symmetry_order
_atom_site_calc_flag
_atom_site_refinement_flags_posn
_atom_site_refinement_flags_adp
Mn1 Mn 0.53065(2) 0.04605(2) 1.03282(5) 0.0538(2) Uani 1 1 d . .
Mn2 Mn 0.57473(2) 0.05317(2) 0.86095(6) 0.0552(2) Uani 1 1 d . .
Mn3 Mn 0.61696(2) 0.05416(3) 1.03796(6) 0.0617(3) Uani 1 1 d . .
C5 C 0.62690(17) 0.19208(16) 0.8896(5) 0.075(2) Uani 1 1 d . .
H5 H 0.6365 0.1811 0.8513 0.090 Uiso 1 1 calc R U
C4 C 0.64430(17) 0.23160(17) 0.8957(5) 0.079(2) Uani 1 1 d . .
H4 H 0.6660 0.2471 0.8621 0.095 Uiso 1 1 calc R U
C2 C 0.64932(16) 0.29273(15) 0.9551(5) 0.075(2) Uani 1 1 d . .
C9 C 0.57707(17) 0.12477(17) 0.9333(4) 0.0688(19) Uani 1 1 d . .
C3 C 0.63073(15) 0.24939(16) 0.9504(5) 0.069(2) Uani 1 1 d . .
C7 C 0.58147(19) 0.18541(17) 0.9933(5) 0.085(2) Uani 1 1 d . .
H7 H 0.5603 0.1698 1.0281 0.103 Uiso 1 1 calc R U
C8 C 0.59799(19) 0.22494(18) 0.9970(5) 0.087(2) Uani 1 1 d . .
H8 H 0.5869 0.2357 1.0319 0.104 Uiso 1 1 calc R U
C6 C 0.59534(16) 0.16810(15) 0.9393(4) 0.0643(18) Uani 1 1 d . .
C17 C 0.48286(17) 0.04902(16) 1.1685(4) 0.0652(17) Uani 1 1 d . .
C22 C 0.5115(2) 0.0591(2) 1.2315(4) 0.084(2) Uani 1 1 d . .
C19 C 0.4374(2) 0.0468(3) 1.2752(5) 0.117(2) Uani 1 1 d . U
H19 H 0.4126 0.0416 1.2906 0.140 Uiso 1 1 calc R U
C18 C 0.44533(19) 0.04333(19) 1.1920(5) 0.084(2) Uani 1 1 d . .
H18 H 0.4263 0.0373 1.1509 0.100 Uiso 1 1 calc R U
C20 C 0.4646(3) 0.0572(3) 1.3329(6) 0.133(3) Uani 1 1 d . U
H20 H 0.4588 0.0610 1.3880 0.160 Uiso 1 1 calc R U
C21 C 0.5031(3) 0.0632(3) 1.3155(5) 0.146(3) Uani 1 1 d . .
H21 H 0.5215 0.0696 1.3583 0.175 Uiso 1 1 calc R U
C29 C 0.69540(15) 0.04837(16) 0.9836(4) 0.0563(16) Uani 1 1 d . .
C30 C 0.67110(17) 0.04958(17) 0.9166(4) 0.0648(17) Uani 1 1 d . .
H30 H 0.6783 0.0482 0.8611 0.078 Uiso 1 1 calc R U
C28 C 0.72714(17) 0.04407(18) 0.9631(4) 0.0708(19) Uani 1 1 d . .
H28 H 0.7316 0.0413 0.9064 0.085 Uiso 1 1 calc R U
C27 C 0.75250(18) 0.0438(2) 1.0235(5) 0.086(2) Uani 1 1 d . .
H27 H 0.7736 0.0408 1.0080 0.103 Uiso 1 1 calc R U
C25 C 0.71482(19) 0.0533(2) 1.1302(5) 0.081(2) Uani 1 1 d . .
H25 H 0.7107 0.0563 1.1870 0.098 Uiso 1 1 calc R U
C24 C 0.68937(17) 0.05410(18) 1.0684(4) 0.0699(19) Uani 1 1 d . .
C26 C 0.74539(19) 0.0481(2) 1.1075(5) 0.088(2) Uani 1 1 d . .
H26 H 0.7617 0.0475 1.1493 0.105 Uiso 1 1 calc R U
C15 C 0.51066(18) 0.0406(2) 0.7092(4) 0.075(2) Uani 1 1 d . .
C14 C 0.4854(2) 0.0394(3) 0.6446(5) 0.131(4) Uani 1 1 d . .
H14 H 0.4601 0.0333 0.6586 0.157 Uiso 1 1 calc R U
C11 C 0.5613(3) 0.0612(3) 0.6053(5) 0.135(3) Uani 1 1 d . U
H11 H 0.5860 0.0664 0.5888 0.162 Uiso 1 1 calc R U
C10 C 0.54971(19) 0.0524(2) 0.6889(4) 0.075(2) Uani 1 1 d . .
O1 O 0.57171(10) 0.04432(9) 0.9777(2) 0.0522(10) Uani 1 1 d . .
O5 O 0.49668(10) 0.02167(10) 0.9349(2) 0.0567(11) Uani 1 1 d . .
O4 O 0.57551(11) 0.05419(13) 0.7434(3) 0.0721(13) Uani 1 1 d . .
O6 O 0.48886(11) 0.04524(11) 1.0888(3) 0.0685(12) Uani 1 1 d . .
O9 O 0.62377(11) 0.05567(13) 0.8550(3) 0.0748(13) Uani 1 1 d . .
O7 O 0.59605(11) 0.05995(12) 1.1420(3) 0.0722(13) Uani 1 1 d . .
O8 O 0.66063(12) 0.06054(14) 1.0955(3) 0.0854(14) Uani 1 1 d . .
N2 N 0.56073(13) 0.05789(13) 1.1390(3) 0.0603(13) Uani 1 1 d . .
N3 N 0.64029(13) 0.05236(14) 0.9278(3) 0.0640(14) Uani 1 1 d . .
N1 N 0.51694(13) 0.03360(12) 0.8591(3) 0.0565(13) Uani 1 1 d . .
O2 O 0.58844(12) 0.11111(11) 0.8745(3) 0.0710(13) Uani 1 1 d . .
O3 O 0.55141(12) 0.10458(11) 0.9888(3) 0.0746(13) Uani 1 1 d . .
C13 C 0.4968(3) 0.0467(3) 0.5640(6) 0.146(4) Uani 1 1 d . U
H13 H 0.4789 0.0414 0.5208 0.176 Uiso 1 1 calc R U
C16 C 0.49626(17) 0.03159(17) 0.7942(4) 0.0658(18) Uani 1 1 d . .
H16 H 0.4701 0.0237 0.8032 0.079 Uiso 1 1 calc R U
C12 C 0.5361(3) 0.0622(3) 0.5467(6) 0.152(3) Uani 1 1 d . U
H12 H 0.5457 0.0737 0.4942 0.182 Uiso 1 1 calc R U
C23 C 0.54825(19) 0.0622(2) 1.2131(4) 0.078(2) Uani 1 1 d . .
H23 H 0.5653 0.0680 1.2585 0.094 Uiso 1 1 calc R U
C1 C 0.68926(17) 0.31604(16) 0.9545(5) 0.078(2) Uani 1 1 d . .
H1 H 0.7047 0.3044 0.9537 0.094 Uiso 1 1 calc R U
O10 O 0.64792(14) 0.11994(14) 1.0228(3) 0.1110(19) Uani 1 1 d D U
O11 O 0.59555(17) -0.00812(12) 1.0543(3) 0.122(2) Uani 1 1 d D .
C31 C 0.67278(18) 0.14055(15) 0.9713(4) 0.132(3) Uani 1 1 d D U
H31 H 0.6740 0.1290 0.9209 0.158 Uiso 1 1 calc R U
C33 C 0.7260(2) 0.2016(3) 0.9210(5) 0.216(6) Uani 1 1 d D U
H33A H 0.7508 0.2040 0.9345 0.323 Uiso 1 1 calc R U
H33B H 0.7287 0.2271 0.9187 0.323 Uiso 1 1 calc R U
H33C H 0.7173 0.1891 0.8670 0.323 Uiso 1 1 calc R U
C32 C 0.6977(4) 0.1982(2) 1.0570(4) 0.300(10) Uani 1 1 d D U
H32A H 0.7223 0.2217 1.0653 0.450 Uiso 1 1 calc R U
H32B H 0.6925 0.1810 1.1043 0.450 Uiso 1 1 calc R U
H32C H 0.6773 0.2046 1.0526 0.450 Uiso 1 1 calc R U
N4 N 0.6991(2) 0.17961(16) 0.9822(4) 0.166(4) Uani 1 1 d D U
C35 C 0.61564(13) -0.06301(17) 1.0048(5) 0.110(2) Uani 1 1 d D U
H35A H 0.6233 -0.0554 0.9471 0.165 Uiso 1 1 calc R U
H35B H 0.6169 -0.0861 1.0172 0.165 Uiso 1 1 calc R U
H35C H 0.6329 -0.0423 1.0419 0.165 Uiso 1 1 calc R U
C34 C 0.57098(17) -0.04041(13) 1.0419(5) 0.134(3) Uani 1 1 d D U
H34 H 0.5452 -0.0465 1.0492 0.161 Uiso 1 1 calc R U
C36 C 0.5456(2) -0.10813(18) 1.0018(7) 0.209(5) Uani 1 1 d D U
H36A H 0.5519 -0.1206 0.9574 0.314 Uiso 1 1 calc R U
H36B H 0.5233 -0.1059 0.9854 0.314 Uiso 1 1 calc R U
H36C H 0.5395 -0.1234 1.0526 0.314 Uiso 1 1 calc R U
N5 N 0.57769(15) -0.07060(14) 1.0167(5) 0.158(3) Uani 1 1 d D U

loop_
_atom_site_aniso_label
_atom_site_aniso_U_11
_atom_site_aniso_U_22
_atom_site_aniso_U_33
_atom_site_aniso_U_23
_atom_site_aniso_U_13
_atom_site_aniso_U_12
Mn1 0.0501(4) 0.0486(4) 0.0584(5) 0.0048(4) 0.0062(4) 0.0214(3)
Mn2 0.0526(4) 0.0579(4) 0.0549(5) 0.0067(4) 0.0031(4) 0.0274(3)
Mn3 0.0543(4) 0.0746(5) 0.0567(5) 0.0061(4) 0.0030(4) 0.0328(3)
C5 0.063(3) 0.053(3) 0.113(5) 0.013(3) 0.013(3) 0.032(2)
C4 0.055(3) 0.048(3) 0.131(6) 0.022(3) 0.016(4) 0.022(2)
C2 0.052(3) 0.040(3) 0.136(6) -0.002(3) 0.004(4) 0.024(2)
C9 0.059(3) 0.061(3) 0.084(4) 0.018(3) 0.007(3) 0.028(2)
C3 0.038(3) 0.046(3) 0.122(5) -0.001(3) 0.005(3) 0.019(2)
C7 0.073(4) 0.050(3) 0.126(6) 0.013(4) 0.032(4) 0.025(3)
C8 0.075(4) 0.055(3) 0.130(6) 0.009(4) 0.027(4) 0.031(3)
C6 0.043(3) 0.044(3) 0.101(5) 0.009(3) -0.001(3) 0.019(2)
C17 0.073(3) 0.058(3) 0.073(4) 0.009(3) 0.012(3) 0.039(2)
C22 0.098(4) 0.108(4) 0.066(4) 0.001(4) 0.015(3) 0.065(3)
C19 0.111(4) 0.182(5) 0.097(5) 0.009(4) 0.026(3) 0.103(3)
C18 0.085(4) 0.090(4) 0.088(5) 0.017(4) 0.025(4) 0.053(3)
C20 0.125(4) 0.182(5) 0.103(4) -0.002(4) 0.029(3) 0.085(3)
C21 0.161(6) 0.281(9) 0.054(4) -0.024(5) 0.007(4) 0.154(5)
C29 0.051(3) 0.059(3) 0.057(3) 0.010(3) 0.001(3) 0.025(2)
C30 0.066(3) 0.077(3) 0.058(3) 0.005(3) 0.001(3) 0.040(2)
C28 0.060(3) 0.075(3) 0.077(4) 0.004(3) 0.004(3) 0.033(2)
C27 0.073(3) 0.109(4) 0.100(5) -0.001(4) -0.010(4) 0.063(2)
C25 0.082(4) 0.096(4) 0.069(4) -0.006(3) -0.015(3) 0.046(3)
C24 0.059(3) 0.078(4) 0.068(4) 0.007(3) -0.011(3) 0.032(3)
C26 0.077(4) 0.112(5) 0.082(5) -0.016(4) -0.020(4) 0.053(3)
C15 0.058(3) 0.096(4) 0.056(4) 0.014(3) -0.004(3) 0.027(3)
C14 0.068(4) 0.218(9) 0.086(6) 0.030(6) -0.015(4) 0.056(5)
C11 0.103(4) 0.229(6) 0.067(4) 0.024(5) 0.006(4) 0.078(4)
C10 0.068(3) 0.101(4) 0.052(3) 0.005(3) -0.001(3) 0.038(3)
O1 0.0507(17) 0.0482(17) 0.056(2) 0.0106(16) 0.0071(16) 0.0231(13)
O5 0.0476(18) 0.0545(19) 0.061(2) 0.0111(18) 0.0105(17) 0.0202(14)
O4 0.062(2) 0.106(3) 0.050(2) 0.009(2) 0.0003(19) 0.0432(17)
O6 0.057(2) 0.075(2) 0.071(3) 0.003(2) 0.008(2) 0.0314(16)
O9 0.062(2) 0.113(3) 0.056(2) 0.005(2) 0.0038(19) 0.0484(17)
O7 0.067(2) 0.097(3) 0.057(2) -0.003(2) -0.0017(19) 0.0442(17)
O8 0.073(2) 0.140(3) 0.058(3) -0.008(2) -0.002(2) 0.0648(19)
N2 0.051(2) 0.053(2) 0.077(3) -0.006(2) -0.004(2) 0.0265(17)
N3 0.056(2) 0.072(3) 0.066(3) 0.004(2) -0.012(2) 0.0340(18)
N1 0.052(2) 0.049(2) 0.062(3) 0.010(2) 0.006(2) 0.0202(17)
O2 0.070(2) 0.052(2) 0.082(3) 0.014(2) 0.007(2) 0.0233(17)
O3 0.069(2) 0.053(2) 0.099(3) 0.007(2) 0.013(2) 0.0290(16)
C13 0.105(5) 0.205(7) 0.100(5) 0.025(5) -0.013(5) 0.055(4)
C16 0.051(3) 0.077(4) 0.067(4) 0.002(3) -0.003(3) 0.031(2)
C12 0.127(5) 0.220(6) 0.088(4) 0.021(4) -0.008(4) 0.071(4)
C23 0.075(4) 0.095(4) 0.062(4) -0.009(3) -0.006(3) 0.040(3)
C1 0.048(3) 0.050(3) 0.141(6) 0.005(4) 0.007(3) 0.027(2)
O10 0.106(3) 0.101(3) 0.110(3) 0.009(3) -0.002(3) 0.040(2)
O11 0.180(4) 0.094(3) 0.116(4) 0.010(3) -0.001(4) 0.087(2)
C31 0.121(4) 0.122(5) 0.141(5) 0.009(4) -0.005(4) 0.053(3)
C33 0.181(9) 0.222(10) 0.241(11) 0.104(9) 0.088(8) 0.098(7)
C32 0.315(14) 0.290(14) 0.265(14) -0.029(11) -0.026(12) 0.129(10)
N4 0.143(5) 0.151(6) 0.184(7) 0.023(5) -0.008(5) 0.058(4)
C35 0.141(4) 0.130(4) 0.109(5) 0.028(4) 0.036(4) 0.105(3)
C34 0.127(5) 0.145(6) 0.140(6) -0.015(5) -0.007(5) 0.075(4)
C36 0.206(8) 0.171(7) 0.244(10) -0.016(8) 0.001(8) 0.089(6)
N5 0.157(4) 0.153(5) 0.178(6) 0.002(4) 0.008(4) 0.089(3)

loop_
_atom_type_symbol
_atom_type_description
_atom_type_scat_dispersion_real
_atom_type_scat_dispersion_imag
_atom_type_scat_source
C C 0.0033 0.0016 'International Tables Vol C Tables 4.2.6.8 and 6.1.1.4'
H H 0.0000 0.0000 'International Tables Vol C Tables 4.2.6.8 and 6.1.1.4'
N N 0.0061 0.0033 'International Tables Vol C Tables 4.2.6.8 and 6.1.1.4'
O O 0.0106 0.0060 'International Tables Vol C Tables 4.2.6.8 and 6.1.1.4'
Mn Mn 0.3368 0.7283 'International Tables Vol C Tables 4.2.6.8 and 6.1.1.4'

loop_
_geom_angle_atom_site_label_1
_geom_angle_atom_site_label_2
_geom_angle_atom_site_label_3
_geom_angle
_geom_angle_site_symmetry_1
_geom_angle_site_symmetry_3
O6 Mn1 O1 177.27(17) . .
O6 Mn1 O5 89.01(17) . .
O1 Mn1 O5 90.46(16) . .
O6 Mn1 N2 91.4(2) . .
O1 Mn1 N2 88.52(19) . .
O5 Mn1 N2 166.61(18) . .
O6 Mn1 O3 91.73(18) . .
O1 Mn1 O3 90.98(16) . .
O5 Mn1 O3 94.18(17) . .
N2 Mn1 O3 99.18(18) . .
O6 Mn1 O5 88.80(16) . 10_657
O1 Mn1 O5 88.47(14) . 10_657
O5 Mn1 O5 78.59(16) . 10_657
N2 Mn1 O5 88.04(16) . 10_657
O3 Mn1 O5 172.74(16) . 10_657
O4 Mn2 O1 171.50(18) . .
O4 Mn2 O9 86.77(18) . .
O1 Mn2 O9 91.54(17) . .
O4 Mn2 N1 89.84(18) . .
O1 Mn2 N1 89.33(17) . .
O9 Mn2 N1 162.8(2) . .
O4 Mn2 O2 94.97(19) . .
O1 Mn2 O2 93.51(16) . .
O9 Mn2 O2 104.53(18) . .
N1 Mn2 O2 92.61(18) . .
O8 Mn3 O1 176.3(2) . .
O8 Mn3 O7 89.49(19) . .
O1 Mn3 O7 92.11(17) . .
O8 Mn3 N3 91.0(2) . .
O1 Mn3 N3 87.67(18) . .
O7 Mn3 N3 175.7(2) . .
O8 Mn3 O11 84.5(2) . .
O1 Mn3 O11 91.97(19) . .
O7 Mn3 O11 95.0(2) . .
N3 Mn3 O11 89.3(2) . .
O8 Mn3 O10 87.9(2) . .
O1 Mn3 O10 95.47(18) . .
O7 Mn3 O10 88.35(19) . .
N3 Mn3 O10 87.4(2) . .
O11 Mn3 O10 171.7(2) . .
C4 C5 C6 121.0(7) . .
C5 C4 C3 121.8(6) . .
C1 C2 C1 118.2(6) . 3_665
C1 C2 C3 120.8(6) . .
C1 C2 C3 120.9(5) 3_665 .
O2 C9 O3 125.4(6) . .
O2 C9 C6 117.7(5) . .
O3 C9 C6 116.9(6) . .
C8 C3 C4 116.4(6) . .
C8 C3 C2 121.9(6) . .
C4 C3 C2 121.6(5) . .
C8 C7 C6 121.3(6) . .
C7 C8 C3 121.7(7) . .
C7 C6 C5 117.6(5) . .
C7 C6 C9 121.9(5) . .
C5 C6 C9 120.5(6) . .
O6 C17 C22 123.3(6) . .
O6 C17 C18 117.8(6) . .
C22 C17 C18 118.9(6) . .
C21 C22 C17 120.1(7) . .
C21 C22 C23 118.3(7) . .
C17 C22 C23 121.4(6) . .
C20 C19 C18 120.5(8) . .
C19 C18 C17 120.1(7) . .
C19 C20 C21 123.3(9) . .
C22 C21 C20 117.0(8) . .
C28 C29 C24 118.9(6) . .
C28 C29 C30 119.2(6) . .
C24 C29 C30 121.7(6) . .
N3 C30 C29 125.0(6) . .
C29 C28 C27 122.8(7) . .
C26 C27 C28 117.8(7) . .
C26 C25 C24 120.9(7) . .
O8 C24 C29 124.1(6) . .
O8 C24 C25 117.4(6) . .
C29 C24 C25 118.4(7) . .
C25 C26 C27 121.1(7) . .
C10 C15 C14 119.1(6) . .
C10 C15 C16 122.0(6) . .
C14 C15 C16 118.9(6) . .
C13 C14 C15 121.7(8) . .
C12 C11 C10 119.8(9) . .
O4 C10 C11 117.6(7) . .
O4 C10 C15 124.3(6) . .
C11 C10 C15 118.1(7) . .
Mn2 O1 Mn1 115.3(2) . .
Mn2 O1 Mn3 119.60(18) . .
Mn1 O1 Mn3 120.44(19) . .
N1 O5 Mn1 112.2(3) . .
N1 O5 Mn1 115.2(3) . 10_657
Mn1 O5 Mn1 101.41(16) . 10_657
C10 O4 Mn2 130.7(4) . .
C17 O6 Mn1 131.9(4) . .
N3 O9 Mn2 118.7(3) . .
N2 O7 Mn3 117.2(3) . .
C24 O8 Mn3 129.2(4) . .
C23 N2 O7 113.7(5) . .
C23 N2 Mn1 124.6(4) . .
O7 N2 Mn1 121.6(4) . .
C30 N3 O9 114.3(5) . .
C30 N3 Mn3 126.8(4) . .
O9 N3 Mn3 118.9(4) . .
C16 N1 O5 115.2(5) . .
C16 N1 Mn2 126.7(4) . .
O5 N1 Mn2 118.0(3) . .
C9 O2 Mn2 126.3(4) . .
C9 O3 Mn1 130.8(4) . .
C14 C13 C12 118.0(9) . .
N1 C16 C15 124.7(6) . .
C11 C12 C13 121.5(9) . .
N2 C23 C22 127.1(6) . .
C2 C1 C2 121.8(6) . 2_655
C31 O10 Mn3 128.9(5) . .
C34 O11 Mn3 148.5(6) . .
O10 C31 N4 124.8(6) . .
C31 N4 C33 122.2(6) . .
C31 N4 C32 119.1(6) . .
C33 N4 C32 118.7(6) . .
O11 C34 N5 124.6(6) . .
C35 N5 C34 119.9(4) . .
C35 N5 C36 120.9(6) . .
C34 N5 C36 119.3(6) . .

loop_
_geom_bond_atom_site_label_1
_geom_bond_atom_site_label_2
_geom_bond_distance
_geom_bond_site_symmetry_2
Mn1 O6 1.860(4) .
Mn1 O1 1.872(4) .
Mn1 O5 1.956(4) .
Mn1 N2 1.972(5) .
Mn1 O3 2.147(4) .
Mn1 O5 2.386(4) 10_657
Mn2 O4 1.857(4) .
Mn2 O1 1.869(4) .
Mn2 O9 1.893(4) .
Mn2 N1 2.012(5) .
Mn2 O2 2.083(4) .
Mn3 O8 1.852(4) .
Mn3 O1 1.887(4) .
Mn3 O7 1.904(4) .
Mn3 N3 1.987(5) .
Mn3 O11 2.180(4) .
Mn3 O10 2.265(5) .
C5 C4 1.359(8) .
C5 C6 1.373(8) .
C4 C3 1.379(9) .
C2 C1 1.373(8) .
C2 C1 1.390(8) 3_665
C2 C3 1.490(8) .
C9 O2 1.264(8) .
C9 O3 1.274(7) .
C9 C6 1.492(8) .
C3 C8 1.378(8) .
C7 C8 1.360(8) .
C7 C6 1.367(9) .
C17 O6 1.302(7) .
C17 C22 1.408(9) .
C17 C18 1.433(9) .
C22 C21 1.396(10) .
C22 C23 1.423(10) .
C19 C20 1.307(12) .
C19 C18 1.373(10) .
C20 C21 1.447(12) .
C29 C28 1.385(9) .
C29 C24 1.398(9) .
C29 C30 1.447(8) .
C30 N3 1.288(8) .
C28 C27 1.388(9) .
C27 C26 1.385(10) .
C25 C26 1.369(10) .
C25 C24 1.414(9) .
C24 O8 1.351(8) .
C15 C10 1.408(9) .
C15 C14 1.412(10) .
C15 C16 1.432(8) .
C14 C13 1.333(11) .
C11 C12 1.374(13) .
C11 C10 1.383(10) .
C10 O4 1.309(8) .
O5 N1 1.386(6) .
O5 Mn1 2.386(4) 10_657
O9 N3 1.360(6) .
O7 N2 1.357(6) .
N2 C23 1.315(8) .
N1 C16 1.288(7) .
C13 C12 1.381(13) .
C1 C2 1.390(8) 2_655
O10 C31 1.221(6) .
O11 C34 1.171(5) .
C31 N4 1.374(6) .
C33 N4 1.377(6) .
C32 N4 1.408(7) .
C35 N5 1.387(6) .
C34 N5 1.402(6) .
C36 N5 1.408(6) .
